data_1530455
loop_
_publ_author_name
'Mukhtarova, N.N.'
'Belov, N.V.'
'Rastsvetaeva, R.K.'
'Ilyukhin, V.V.'

_publ_section_title
;
 The hydrogen-bond system in ammonium indium sulphate tetrahydrate N H4 In
 (S O4)2 (H2 O)4
;
_journal_name_full 'Doklady Akademii Nauk SSSR'
_journal_page_first 892
_journal_page_last 896
_journal_volume 244
_journal_year 1979
_chemical_formula_sum 'H12 In N O12 S2'
_chemical_name_systematic '(N H4) In (S O4)2 (H2 O)4'
_space_group_IT_number 4
_symmetry_space_group_name_Hall 'P 2c'
_symmetry_space_group_name_H-M 'P 1 1 21'
_cell_angle_alpha 90
_cell_angle_beta 90
_cell_angle_gamma 102.22
_cell_formula_units_Z 4
_cell_length_a 9.25
_cell_length_b 10.597
_cell_length_c 10.797
_cell_volume 1034.366
_citation_journal_id_ASTM DANKAS
_cod_data_source_file Mukhtarova_DANKAS_1979_736.cif
_cod_data_source_block H12In1N1O12S2
_cod_original_sg_symbol_Hall 'P 2yb (z,x,y)'
_cod_original_formula_sum 'H12 In1 N1 O12 S2'
_cod_database_code 1530455

loop_
_symmetry_equiv_pos_as_xyz
x,y,z
-x,-y,z+1/2

loop_
_atom_site_label
_atom_site_type_symbol
_atom_site_fract_x
_atom_site_fract_y
_atom_site_fract_z
_atom_site_occupancy
_atom_site_U_iso_or_equiv
O6 O-2 0.9127 0.5879 -0.0016 1 0.0
O19 O-2 0.7589 0.1597 0.0287 1 0.0
O24 O-2 0.7537 0.6077 0.2034 1 0.0
O23 O-2 0.2477 0.6068 0.2989 1 0.0
In2 In+3 0.65396 0.29077 0.63562 1 0.0
H1 H+1 0.95 0.18 0.021 1 0.0
H13 H+1 0.15 0.59 0.305 1 0.0
O20 O-2 0.2469 0.1457 0.4766 1 0.0
H22 H+1 0.27 0.26 0.221 1 0.0
O21 O-2 0.4191 0.1726 0.1705 1 0.0
O4 O-2 0.7584 0.8779 0.339 1 0.0
O17 O-2 0.0423 0.1791 0.0177 1 0.0
H20 H+1 0.76 0.26 0.28 1 0.0
H8 H+1 0.81 0.835 0.025 1 0.0
O9 O-2 0.4614 0.5534 0.0937 1 0.0
S1 S+6 0.0337 0.5282 0.017 1 0.0
O10 O-2 0.964 0.5618 0.4035 1 0.0
H3 H+1 0.44 0.166 0.48 1 0.0
O11 O-2 0.5225 0.4507 0.3731 1 0.0
H24 H+1 0.3 0.36 0.29 1 0.0
O3 O-2 0.27 0.8782 0.1856 1 0.0
H17 H+1 0.81 0.36 0.21 1 0.0
H4 H+1 0.56 0.1 0.457 1 0.0
S2 S+6 0.4647 0.4716 0.9871 1 0.0
H5 H+1 0.703 0.09 0.087 1 0.0
N2 N-3 0.2292 0.316 0.2595 1 0.0
N1 N-3 0.708 0.3154 0.2408 1 0.0
H14 H+1 0.29 0.6 0.37 1 0.0
H21 H+1 0.14 0.28 0.27 1 0.0
H19 H+1 0.63 0.27 0.22 1 0.0
O13 O-2 0.1207 -0.0067 0.2964 1 0.0
H23 H+1 0.16 0.36 0.19 1 0.0
H11 H+1 0.923 0.097 0.305 1 0.0
H12 H+1 0.93 0.18 0.415 1 0.0
O15 O-2 0.0295 0.7669 0.247 1 0.0
O16 O-2 0.5276 0.7686 0.2588 1 0.0
S4 S+6 0.1107 0.8955 0.1987 1 0.0
H16 H+1 0.81 0.595 0.137 1 0.0
H10 H+1 0.44 0.18 0.095 1 0.0
O2 O-2 0.5498 0.9206 0.4256 1 0.0
O18 O-2 0.457 0.8184 -0.0186 1 0.0
H18 H+1 0.699 0.37 0.3 1 0.0
O12 O-2 0.0265 0.4586 0.1289 1 0.0
O7 O-2 0.1767 0.627 0.009 1 0.0
S3 S+6 0.6117 0.8954 0.304 1 0.0
O1 O-2 0.0393 0.931 0.0894 1 0.0
In1 In+3 0.15389 0.29126 0.86625 1 0.0
H15 H+1 0.66 0.58 0.2 1 0.0
O14 O-2 0.6094 -0.003 0.2198 1 0.0
O22 O-2 0.9144 0.1654 0.3432 1 0.0
O8 O-2 0.3238 0.3718 -0.0111 1 0.0
H7 H+1 0.2 0.077 0.43 1 0.0
H6 H+1 0.31 0.89 0.455 1 0.0
H9 H+1 0.438 0.103 0.203 1 0.0
H2 H+1 0.06 0.1 0.045 1 0.0
O5 O-2 0.5901 0.4058 0.0026 1 0.0
